data_4323073
loop_
_publ_author_name
'Alexander J. Blake'
'Robert O. Gould'
'Wan-Sheung Li'
'Vito Lippolis'
'Simon Parsons'
'Christian Radek'
'Martin Schr\"oder'

_publ_section_title
;
 Silver-Thioether Crown Complexes as Templates for the Synthesis of
 Extended Polyiodide Networks: Synthesis and X-ray Crystal Structures of
 [Ag2([15]aneS5)2]I12, [Ag([18]aneS6)]I7, [Ag([18]aneS6)]I3, and
 [Ag([9]aneS3)2]I5
;
_journal_name_full 'Inorganic Chemistry'
_journal_page_first 5070
_journal_page_last 5077
_journal_paper_doi 10.1021/ic980413p
_journal_volume 37
_journal_year 1998
_chemical_formula_moiety 'C12 H24 Ag S6 +, I5 -'
_chemical_formula_sum 'C12 H24 Ag I5 S6'
_chemical_formula_weight 1103.04
_chemical_name_systematic
; 
 ? 
;
_space_group_IT_number 15
_symmetry_cell_setting monoclinic
_symmetry_space_group_name_Hall '-C 2yc'
_symmetry_space_group_name_H-M 'C 1 2/c 1'
_atom_sites_solution_hydrogens 'initially placed in calculated positions'
_atom_sites_solution_primary direct
_atom_sites_solution_secondary difmap
_audit_creation_method SHELXL
_cell_angle_alpha 90.00
_cell_angle_beta 118.65(4)
_cell_angle_gamma 90.00
_cell_formula_units_Z 4
_cell_length_a 17.1117(12)
_cell_length_b 12.612(2)
_cell_length_c 14.016(2)
_cell_measurement_reflns_used 250
_cell_measurement_temperature 150.0(2)
_cell_measurement_theta_max 15.0
_cell_measurement_theta_min 12.5
_cell_volume 2654.5(12)
_computing_cell_refinement MADNES
_computing_data_collection MADNES
_computing_molecular_graphics 'SHELXTL/PC (Sheldrick, 1994)'
_computing_publication_material 'SHELXL-96 (Sheldrick, 1996)'
_computing_structure_refinement 'SHELXL-96 (Sheldrick, 1996)'
_computing_structure_solution 'SHELXS-96 (Sheldrick, 1990)'
_diffrn_ambient_temperature 150.0(2)
_diffrn_measurement_device 'Enraf Nonius FAST diffractometer'
_diffrn_measurement_method 'area detector scans'
_diffrn_radiation_monochromator graphite
_diffrn_radiation_source 'fine-focus sealed tube'
_diffrn_radiation_type MoK\a
_diffrn_radiation_wavelength 0.71073
_diffrn_reflns_av_R_equivalents 0.0881
_diffrn_reflns_av_sigmaI/netI 0.0607
_diffrn_reflns_limit_h_max 20
_diffrn_reflns_limit_h_min -20
_diffrn_reflns_limit_k_max 13
_diffrn_reflns_limit_k_min -12
_diffrn_reflns_limit_l_max 15
_diffrn_reflns_limit_l_min -10
_diffrn_reflns_number 5379
_diffrn_reflns_theta_max 24.96
_diffrn_reflns_theta_min 2.11
_diffrn_standards_decay_% 0
_diffrn_standards_number 0
_exptl_absorpt_coefficient_mu 7.045
_exptl_absorpt_correction_type none
_exptl_crystal_colour yellow
_exptl_crystal_density_diffrn 2.760
_exptl_crystal_density_meas ?
_exptl_crystal_description lath
_exptl_crystal_F_000 2016
_exptl_crystal_size_max 0.20
_exptl_crystal_size_mid 0.18
_exptl_crystal_size_min 0.12
_refine_diff_density_max 1.35
_refine_diff_density_min -1.43
_refine_diff_density_rms 0.26
_refine_ls_extinction_coef 0.00382(15)
_refine_ls_extinction_expression Fc^*^=kFc[1+0.001xFc^2^\l^3^/sin(2\q)]^-1/4^
_refine_ls_extinction_method SHELXL
_refine_ls_goodness_of_fit_all 1.118
_refine_ls_goodness_of_fit_obs 1.141
_refine_ls_hydrogen_treatment 'riding model with U(iso,H) = 1.2U(eq)'
_refine_ls_matrix_type full
_refine_ls_number_parameters 111
_refine_ls_number_reflns 2003
_refine_ls_number_restraints 0
_refine_ls_restrained_S_all 1.118
_refine_ls_restrained_S_obs 1.141
_refine_ls_R_factor_all 0.0395
_refine_ls_R_factor_obs 0.0368
_refine_ls_shift/esd_max 0.006
_refine_ls_shift/esd_mean 0.000
_refine_ls_structure_factor_coef Fsqd
_refine_ls_weighting_details 'w=1/[\s^2^(Fo^2^)+(0.0463P)^2^] where P=(Fo^2^+2Fc^2^)/3'
_refine_ls_weighting_scheme calc
_refine_ls_wR_factor_all 0.0877
_refine_ls_wR_factor_obs 0.0861
_reflns_number_observed 1863
_reflns_number_total 2003
_reflns_observed_criterion >2sigma(I)
_cod_data_source_file ic980413p_4.cif
_cod_data_source_block AGS3I7
_cod_depositor_comments
;
The following automatic conversions were performed:

'_geom_bond_publ_flag' value 'Yes' changed to 'yes' according to the
built-in table from CIF Core dictionary named 'cif_core.dic' version
2.4.1 from 2010-06-29 (5 times).

'_geom_angle_publ_flag' value 'Yes'
changed to 'yes' according to the built-in table from CIF Core
dictionary named 'cif_core.dic' version 2.4.1 from 2010-06-29 (12
times).

'_geom_torsion_publ_flag' value 'Yes' changed to 'yes'
according to the built-in table from CIF Core dictionary named
'cif_core.dic' version 2.4.1 from 2010-06-29 (10 times).

Automatic conversion script
Id: cif_fix_values 1673 2011-04-08 12:14:43Z adriana 

The following automatic conversions were performed:

'_exptl_crystal_density_meas' value 'not measured' was changed to '?'
- the value is perceived as not measured.

Automatic conversion script
Id: cif_fix_values 3008 2015-01-20 13:52:24Z robertas 
;
_cod_original_cell_volume 2654.5(6)
_cod_database_code 4323073

loop_
_symmetry_equiv_pos_as_xyz
'x, y, z'
'-x, y, -z+1/2'
'x+1/2, y+1/2, z'
'-x+1/2, y+1/2, -z+1/2'
'-x, -y, -z'
'x, -y, z-1/2'
'-x+1/2, -y+1/2, -z'
'x+1/2, -y+1/2, z-1/2'

loop_
_atom_site_aniso_label
_atom_site_aniso_U_11
_atom_site_aniso_U_22
_atom_site_aniso_U_33
_atom_site_aniso_U_23
_atom_site_aniso_U_13
_atom_site_aniso_U_12
Ag 0.0307(4) 0.0326(4) 0.0190(4) 0.000 0.0167(3) 0.000
S1 0.0174(8) 0.0190(8) 0.0140(8) 0.0013(6) 0.0067(6) 0.0027(6)
C2 0.024(3) 0.023(3) 0.011(3) 0.002(2) 0.006(3) 0.004(3)
C3 0.012(3) 0.028(4) 0.016(3) 0.000(2) -0.002(2) 0.002(3)
S4 0.0162(8) 0.0200(8) 0.0164(8) -0.0011(6) 0.0027(6) -0.0042(6)
C5 0.025(4) 0.019(3) 0.018(4) -0.004(2) 0.006(3) 0.003(3)
C6 0.023(4) 0.020(3) 0.020(3) 0.002(2) 0.004(3) 0.005(3)
S7 0.0140(8) 0.0224(8) 0.0115(8) -0.0007(5) 0.0007(6) -0.0011(6)
C8 0.009(3) 0.027(4) 0.020(3) 0.003(2) 0.005(2) 0.000(2)
C9 0.019(3) 0.022(3) 0.017(3) 0.004(2) 0.008(3) -0.002(2)
I1 0.0244(4) 0.0187(4) 0.0238(4) 0.000 0.0054(3) 0.000
I2 0.0130(3) 0.0265(3) 0.0139(3) 0.00088(14) 0.00507(19) 0.00054(15)
I3 0.0296(3) 0.0429(3) 0.0193(3) -0.00612(18) 0.0075(2) -0.01803(19)

loop_
_atom_site_label
_atom_site_type_symbol
_atom_site_fract_x
_atom_site_fract_y
_atom_site_fract_z
_atom_site_U_iso_or_equiv
_atom_site_thermal_displace_type
_atom_site_occupancy
_atom_site_calc_flag
_atom_site_refinement_flags
_atom_site_disorder_group
Ag Ag 0.0000 0.28806(6) 0.2500 0.0255(2) Uani 1 d S .
S1 S 0.00057(10) 0.40727(11) 0.09871(12) 0.0172(3) Uani 1 d . .
C2 C -0.0302(4) 0.3190(4) -0.0175(5) 0.0206(13) Uani 1 d . .
H2A H -0.0645 0.3603 -0.0851 0.025 Uiso 1 calc R .
H2B H 0.0249 0.2940 -0.0168 0.025 Uiso 1 calc R .
C3 C -0.0850(4) 0.2230(5) -0.0206(5) 0.0222(13) Uani 1 d . .
H3A H -0.0986 0.1820 -0.0869 0.027 Uiso 1 calc R .
H3B H -0.1424 0.2488 -0.0283 0.027 Uiso 1 calc R .
S4 S -0.03703(10) 0.13264(11) 0.09415(12) 0.0197(4) Uani 1 d . .
C5 C 0.0696(4) 0.0976(5) 0.1058(5) 0.0222(13) Uani 1 d . .
H5A H 0.0670 0.0229 0.0828 0.027 Uiso 1 calc R .
H5B H 0.0799 0.1422 0.0548 0.027 Uiso 1 calc R .
C6 C 0.1483(4) 0.1103(5) 0.2188(5) 0.0236(14) Uani 1 d . .
H6A H 0.2025 0.0886 0.2153 0.028 Uiso 1 calc R .
H6B H 0.1404 0.0594 0.2673 0.028 Uiso 1 calc R .
S7 S 0.16954(10) 0.23988(11) 0.28301(11) 0.0182(3) Uani 1 d . .
C8 C 0.1787(4) 0.3253(4) 0.1843(5) 0.0195(13) Uani 1 d . .
H8A H 0.2414 0.3484 0.2148 0.023 Uiso 1 calc R .
H8B H 0.1638 0.2831 0.1182 0.023 Uiso 1 calc R .
C9 C 0.1194(4) 0.4236(4) 0.1512(5) 0.0194(13) Uani 1 d . .
H9A H 0.1283 0.4617 0.0954 0.023 Uiso 1 calc R .
H9B H 0.1414 0.4707 0.2155 0.023 Uiso 1 calc R .
I1 I 0.0000 0.85659(4) 0.2500 0.0249(2) Uani 1 d S .
I2 I -0.13555(2) 0.67412(3) 0.13544(3) 0.01837(19) Uani 1 d . .
I3 I -0.25350(3) 0.50908(4) 0.02644(3) 0.0324(2) Uani 1 d . .

loop_
_atom_type_symbol
_atom_type_description
_atom_type_scat_dispersion_real
_atom_type_scat_dispersion_imag
_atom_type_scat_source
C C 0.0033 0.0016 'International Tables Vol C Tables 4.2.6.8 and 6.1.1.4'
H H 0.0000 0.0000 'International Tables Vol C Tables 4.2.6.8 and 6.1.1.4'
S S 0.1246 0.1234 'International Tables Vol C Tables 4.2.6.8 and 6.1.1.4'
Ag Ag -0.8971 1.1015 'International Tables Vol C Tables 4.2.6.8 and 6.1.1.4'
I I -0.4742 1.8119 'International Tables Vol C Tables 4.2.6.8 and 6.1.1.4'

loop_
_geom_angle_atom_site_label_1
_geom_angle_atom_site_label_2
_geom_angle_atom_site_label_3
_geom_angle
_geom_angle_site_symmetry_1
_geom_angle_site_symmetry_3
_geom_angle_publ_flag
S1 Ag S1 109.45(7) 2 . yes
S1 Ag S4 164.01(4) 2 . yes
S1 Ag S4 81.68(4) . . yes
S1 Ag S4 81.68(4) 2 2 ?
S1 Ag S4 164.01(4) . 2 ?
S4 Ag S4 90.03(7) . 2 yes
S1 Ag S7 81.40(5) 2 2 ?
S1 Ag S7 113.72(6) . 2 yes
S4 Ag S7 83.58(5) . 2 yes
S4 Ag S7 78.61(6) 2 2 ?
S1 Ag S7 113.72(6) 2 . yes
S1 Ag S7 81.40(5) . . yes
S4 Ag S7 78.61(5) . . yes
S4 Ag S7 83.58(5) 2 . ?
S7 Ag S7 154.72(7) 2 . yes
C9 S1 C2 102.6(3) . . ?
C9 S1 Ag 100.18(19) . . ?
C2 S1 Ag 105.19(19) . . ?
C3 C2 S1 114.8(4) . . ?
C2 C3 S4 117.7(4) . . ?
C5 S4 C3 104.0(3) . . ?
C5 S4 Ag 105.2(2) . . ?
C3 S4 Ag 95.1(2) . . ?
C6 C5 S4 114.9(4) . . ?
C5 C6 S7 118.6(4) . . ?
C6 S7 C8 103.0(3) . . ?
C6 S7 Ag 99.8(2) . . ?
C8 S7 Ag 102.0(2) . . ?
C9 C8 S7 115.2(4) . . ?
C8 C9 S1 118.9(4) . . ?
I2 I1 I2 84.61(4) . 2 yes
I3 I2 I1 177.313(16) . . yes

loop_
_geom_bond_atom_site_label_1
_geom_bond_atom_site_label_2
_geom_bond_distance
_geom_bond_site_symmetry_2
_geom_bond_publ_flag
Ag S1 2.6032(15) 2 ?
Ag S1 2.6032(15) . yes
Ag S4 2.7727(16) . yes
Ag S4 2.7727(16) 2 ?
Ag S7 2.7771(15) 2 ?
Ag S7 2.7771(15) . yes
S1 C9 1.8115(61) . ?
S1 C2 1.8296(58) . ?
C2 C3 1.5196(84) . ?
C3 S4 1.8143(60) . ?
S4 C5 1.8069(63) . ?
C5 C6 1.5175(82) . ?
C6 S7 1.8168(61) . ?
S7 C8 1.8185(58) . ?
C8 C9 1.5273(81) . ?
I1 I2 3.1118(9) . yes
I1 I2 3.1118(10) 2 ?
I2 I3 2.7898(9) . yes

loop_
_geom_torsion_atom_site_label_1
_geom_torsion_atom_site_label_2
_geom_torsion_atom_site_label_3
_geom_torsion_atom_site_label_4
_geom_torsion
_geom_torsion_site_symmetry_1
_geom_torsion_site_symmetry_2
_geom_torsion_site_symmetry_3
_geom_torsion_site_symmetry_4
_geom_torsion_publ_flag
C9 S1 C2 C3 129.8(5) . . . . yes
S1 C2 C3 S4 -58.7(6) . . . . yes
C2 C3 S4 C5 -54.2(5) . . . . yes
C3 S4 C5 C6 129.1(5) . . . . yes
S4 C5 C6 S7 -57.9(6) . . . . yes
C5 C6 S7 C8 -55.7(5) . . . . yes
C6 S7 C8 C9 127.7(5) . . . . yes
S7 C8 C9 S1 -55.1(6) . . . . yes
C2 S1 C9 C8 -57.1(5) . . . . yes
I2 I1 I2 I3 -76.5(4) 2 . . . yes
